data_7125192
loop_
_publ_author_name
'Colin-Molina, Abraham'
'P\'erez-Estrada, Salvador'
'Roa, Arian E.'
'Villagrana-Garcia, Alvin'
'Hern\'andez-Ortega, Sim\'on'
'Rodr\'iguez, Mario'
'Brown, Stuart E.'
'Rodr\'iguez-Molina, Braulio'

_publ_section_title
;
 Isotropic rotation in amphidynamic crystals of stacked carbazole-based
 rotors featuring halogen-bonded stators.
;
_journal_issue 87
_journal_name_full 'Chemical communications (Cambridge, England)'
_journal_page_first 12833
_journal_page_last 12836
_journal_paper_doi 10.1039/c6cc07379d
_journal_volume 52
_journal_year 2016
_chemical_formula_moiety 'C30 H16 Br4 N2'
_chemical_formula_sum 'C30 H16 Br4 N2'
_chemical_formula_weight 724.09
_space_group_crystal_system monoclinic
_space_group_IT_number 15
_space_group_name_Hall '-C 2yc'
_space_group_name_H-M_alt 'C 1 2/c 1'
_atom_sites_solution_hydrogens geom
_audit_creation_method SHELXL-2014/7
_audit_update_record
;
2016-05-18 deposited with the CCDC.
2016-09-26 downloaded from the CCDC.
;
_cell_angle_alpha 90
_cell_angle_beta 101.1182(15)
_cell_angle_gamma 90
_cell_formula_units_Z 4
_cell_length_a 28.7391(14)
_cell_length_b 3.9377(2)
_cell_length_c 22.0251(10)
_cell_measurement_reflns_used 9989
_cell_measurement_temperature 269(2)
_cell_measurement_theta_max 25.34
_cell_measurement_theta_min 2.59
_cell_volume 2445.7(2)
_computing_cell_refinement 'APEX3 v2016.1 (Bruker, 2014)'
_computing_data_collection 'APEX3 v2016.1 (Bruker, 2014)'
_computing_data_reduction 'SAINT V8.37A  (Bruker, 2014)'
_computing_molecular_graphics 'XP V 5.1 (Bruker, 1998)'
_computing_structure_refinement 'SHELXL-2014/7 (Sheldrick, 2014)'
_computing_structure_solution 'SHELXS-2014 (Bruker, 2014)'
_diffrn_ambient_temperature 269(2)
_diffrn_detector_area_resol_mean 52.0833
_diffrn_measured_fraction_theta_full 0.999
_diffrn_measured_fraction_theta_max 0.996
_diffrn_measurement_device_type 'Bruker D8 Venture \k-geometry diffractometer 208039-01'
_diffrn_measurement_method '\f and \w scans'
_diffrn_radiation_type MoK\a
_diffrn_radiation_wavelength 0.71073
_diffrn_reflns_av_R_equivalents 0.1444
_diffrn_reflns_av_unetI/netI 0.0701
_diffrn_reflns_Laue_measured_fraction_full 0.999
_diffrn_reflns_Laue_measured_fraction_max 0.996
_diffrn_reflns_limit_h_max 34
_diffrn_reflns_limit_h_min -34
_diffrn_reflns_limit_k_max 4
_diffrn_reflns_limit_k_min -4
_diffrn_reflns_limit_l_max 26
_diffrn_reflns_limit_l_min -26
_diffrn_reflns_number 17845
_diffrn_reflns_point_group_measured_fraction_full 0.999
_diffrn_reflns_point_group_measured_fraction_max 0.996
_diffrn_reflns_theta_full 25.242
_diffrn_reflns_theta_max 25.337
_diffrn_reflns_theta_min 2.586
_diffrn_source 'micro-focus X-ray source'
_exptl_absorpt_coefficient_mu 6.607
_exptl_absorpt_correction_T_max 0.8389
_exptl_absorpt_correction_T_min 0.5094
_exptl_absorpt_correction_type integration
_exptl_absorpt_process_details 'SADABS-2014/5 - Bruker AXS (Bruker, 2014)'
_exptl_crystal_colour colourless
_exptl_crystal_density_diffrn 1.967
_exptl_crystal_description Prism
_exptl_crystal_F_000 1400
_exptl_crystal_size_max 0.341
_exptl_crystal_size_mid 0.068
_exptl_crystal_size_min 0.030
_refine_diff_density_max 0.767
_refine_diff_density_min -0.935
_refine_diff_density_rms 0.156
_refine_ls_extinction_method none
_refine_ls_goodness_of_fit_ref 1.098
_refine_ls_hydrogen_treatment constr
_refine_ls_matrix_type full
_refine_ls_number_parameters 163
_refine_ls_number_reflns 2233
_refine_ls_number_restraints 0
_refine_ls_restrained_S_all 1.098
_refine_ls_R_factor_all 0.0930
_refine_ls_R_factor_gt 0.0579
_refine_ls_shift/su_max 0.000
_refine_ls_shift/su_mean 0.000
_refine_ls_structure_factor_coef Fsqd
_refine_ls_weighting_details 'w=1/[\s^2^(Fo^2^)+(0.0100P)^2^+44.4242P] where P=(Fo^2^+2Fc^2^)/3'
_refine_ls_weighting_scheme calc
_refine_ls_wR_factor_gt 0.1097
_refine_ls_wR_factor_ref 0.1269
_reflns_Friedel_coverage 0.000
_reflns_number_gt 1549
_reflns_number_total 2233
_reflns_threshold_expression 'I > 2\s(I)'
_cod_data_source_file c6cc07379d2.cif
_cod_data_source_block 226RMB16
_cod_original_sg_symbol_H-M 'C 2/c'
_cod_database_code 7125192
_shelx_shelxl_version_number 2014/7
_shelx_space_group_comment
; 
The symmetry employed for this shelxl refinement is uniquely defined 
by the following loop, which should always be used as a source of 
symmetry information in preference to the above space-group names. 
They are only intended as comments. 
;
_shelx_estimated_absorpt_t_min 0.212
_shelx_estimated_absorpt_t_max 0.826

loop_
_space_group_symop_operation_xyz
'x, y, z'
'-x, y, -z+1/2'
'x+1/2, y+1/2, z'
'-x+1/2, y+1/2, -z+1/2'
'-x, -y, -z'
'x, -y, z-1/2'
'-x+1/2, -y+1/2, -z'
'x+1/2, -y+1/2, z-1/2'

loop_
_atom_site_label
_atom_site_type_symbol
_atom_site_fract_x
_atom_site_fract_y
_atom_site_fract_z
_atom_site_U_iso_or_equiv
_atom_site_adp_type
_atom_site_occupancy
_atom_site_site_symmetry_order
_atom_site_calc_flag
_atom_site_refinement_flags_posn
_atom_site_refinement_flags_adp
Br1 Br -0.14409(3) 0.2257(3) 0.37277(3) 0.0532(3) Uani 1 1 d . .
Br2 Br 0.02619(3) 0.8783(2) 0.11060(4) 0.0485(3) Uani 1 1 d . .
C1 C -0.2056(2) 0.1445(18) 0.1879(3) 0.0288(16) Uani 1 1 d . .
H1 H -0.2345 0.0717 0.1650 0.035 Uiso 1 1 calc R U
C2 C -0.1962(2) 0.1260(19) 0.2515(3) 0.0307(17) Uani 1 1 d . .
H2 H -0.2187 0.0338 0.2720 0.037 Uiso 1 1 calc R U
C3 C -0.1533(2) 0.2442(19) 0.2855(3) 0.0308(16) Uani 1 1 d . .
C4 C -0.1185(2) 0.3726(19) 0.2575(3) 0.0303(17) Uani 1 1 d . .
H4 H -0.0899 0.4465 0.2809 0.036 Uiso 1 1 calc R U
C4A C -0.1271(2) 0.3896(18) 0.1932(3) 0.0240(15) Uani 1 1 d . .
C4B C -0.0985(2) 0.4943(18) 0.1497(3) 0.0253(16) Uani 1 1 d . .
C5 C -0.0534(2) 0.6299(19) 0.1560(3) 0.0325(17) Uani 1 1 d . .
H5 H -0.0353 0.6716 0.1950 0.039 Uiso 1 1 calc R U
C6 C -0.0357(2) 0.7032(19) 0.1029(3) 0.0341(18) Uani 1 1 d . .
C7 C -0.0633(2) 0.649(2) 0.0447(3) 0.0342(18) Uani 1 1 d . .
H7 H -0.0511 0.7040 0.0098 0.041 Uiso 1 1 calc R U
C8 C -0.1077(2) 0.516(2) 0.0373(3) 0.0330(18) Uani 1 1 d . .
H8 H -0.1255 0.4745 -0.0019 0.040 Uiso 1 1 calc R U
C8A C -0.1257(2) 0.4452(19) 0.0908(3) 0.0290(17) Uani 1 1 d . .
N9 N -0.17020(18) 0.3154(16) 0.0963(2) 0.0311(15) Uani 1 1 d . .
C9 C -0.1707(2) 0.2751(18) 0.1591(3) 0.0252(15) Uani 1 1 d . .
C10 C -0.2104(2) 0.2777(19) 0.0476(3) 0.0274(16) Uani 1 1 d . .
C11 C -0.2539(2) 0.415(2) 0.0536(3) 0.0305(17) Uani 1 1 d . .
H11 H -0.2565 0.5289 0.0898 0.037 Uiso 1 1 calc R U
C12 C -0.2931(2) 0.385(2) 0.0069(3) 0.0312(17) Uani 1 1 d . .
H12 H -0.3221 0.4742 0.0121 0.037 Uiso 1 1 calc R U

loop_
_atom_site_aniso_label
_atom_site_aniso_U_11
_atom_site_aniso_U_22
_atom_site_aniso_U_33
_atom_site_aniso_U_23
_atom_site_aniso_U_13
_atom_site_aniso_U_12
Br1 0.0467(5) 0.0880(8) 0.0268(4) 0.0021(4) 0.0117(3) -0.0077(5)
Br2 0.0258(4) 0.0580(6) 0.0637(6) 0.0114(5) 0.0138(4) -0.0070(4)
C1 0.022(3) 0.037(5) 0.028(4) -0.003(3) 0.006(3) -0.001(3)
C2 0.019(3) 0.040(5) 0.036(4) 0.003(4) 0.011(3) -0.007(3)
C3 0.033(4) 0.035(4) 0.026(3) 0.001(3) 0.010(3) 0.001(3)
C4 0.026(3) 0.036(5) 0.028(4) -0.004(3) 0.001(3) 0.001(3)
C4A 0.022(3) 0.031(4) 0.020(3) 0.001(3) 0.006(3) -0.003(3)
C4B 0.012(3) 0.034(4) 0.030(4) 0.005(3) 0.005(3) -0.002(3)
C5 0.023(3) 0.038(5) 0.036(4) 0.001(4) 0.003(3) -0.001(3)
C6 0.025(4) 0.035(5) 0.042(4) 0.010(4) 0.008(3) -0.001(3)
C7 0.028(4) 0.041(5) 0.036(4) 0.008(4) 0.014(3) 0.003(3)
C8 0.026(4) 0.048(5) 0.025(4) 0.006(4) 0.007(3) 0.000(4)
C8A 0.021(3) 0.031(5) 0.036(4) 0.003(3) 0.009(3) 0.003(3)
N9 0.023(3) 0.051(4) 0.017(3) -0.003(3) -0.001(2) -0.005(3)
C9 0.022(3) 0.029(4) 0.025(3) -0.003(3) 0.005(3) -0.001(3)
C10 0.023(3) 0.038(5) 0.021(3) 0.001(3) 0.005(3) 0.001(3)
C11 0.026(3) 0.049(5) 0.018(3) -0.005(3) 0.009(3) -0.002(3)
C12 0.019(3) 0.050(5) 0.026(4) 0.000(3) 0.008(3) 0.003(3)

loop_
_atom_type_symbol
_atom_type_description
_atom_type_scat_dispersion_real
_atom_type_scat_dispersion_imag
_atom_type_scat_source
C C 0.0033 0.0016 'International Tables Vol C Tables 4.2.6.8 and 6.1.1.4'
H H 0.0000 0.0000 'International Tables Vol C Tables 4.2.6.8 and 6.1.1.4'
N N 0.0061 0.0033 'International Tables Vol C Tables 4.2.6.8 and 6.1.1.4'
Br Br -0.2901 2.4595 'International Tables Vol C Tables 4.2.6.8 and 6.1.1.4'

loop_
_geom_angle_atom_site_label_1
_geom_angle_atom_site_label_2
_geom_angle_atom_site_label_3
_geom_angle
_geom_angle_site_symmetry_1
_geom_angle_site_symmetry_3
C2 C1 C9 118.0(6) . .
C2 C1 H1 121.0 . .
C9 C1 H1 121.0 . .
C1 C2 C3 120.6(6) . .
C1 C2 H2 119.7 . .
C3 C2 H2 119.7 . .
C4 C3 C2 122.0(6) . .
C4 C3 Br1 120.0(5) . .
C2 C3 Br1 118.0(5) . .
C3 C4 C4A 118.3(6) . .
C3 C4 H4 120.8 . .
C4A C4 H4 120.8 . .
C4 C4A C9 119.6(6) . .
C4 C4A C4B 132.8(6) . .
C9 C4A C4B 107.5(5) . .
C5 C4B C8A 119.6(6) . .
C5 C4B C4A 133.5(6) . .
C8A C4B C4A 106.8(5) . .
C4B C5 C6 118.9(6) . .
C4B C5 H5 120.5 . .
C6 C5 H5 120.5 . .
C7 C6 C5 120.3(6) . .
C7 C6 Br2 120.1(5) . .
C5 C6 Br2 119.5(5) . .
C8 C7 C6 121.9(6) . .
C8 C7 H7 119.1 . .
C6 C7 H7 119.1 . .
C7 C8 C8A 117.7(6) . .
C7 C8 H8 121.1 . .
C8A C8 H8 121.1 . .
C4B C8A N9 109.2(5) . .
C4B C8A C8 121.5(6) . .
N9 C8A C8 129.3(6) . .
C9 N9 C8A 108.0(5) . .
C9 N9 C10 124.9(5) . .
C8A N9 C10 126.5(5) . .
C1 C9 N9 130.0(6) . .
C1 C9 C4A 121.5(6) . .
N9 C9 C4A 108.4(6) . .
C12 C10 C11 118.8(6) 7_455 .
C12 C10 N9 121.1(6) 7_455 .
C11 C10 N9 120.1(6) . .
C12 C11 C10 121.1(6) . .
C12 C11 H11 119.4 . .
C10 C11 H11 119.4 . .
C11 C12 C10 120.1(6) . 7_455
C11 C12 H12 120.0 . .
C10 C12 H12 120.0 7_455 .

loop_
_geom_bond_atom_site_label_1
_geom_bond_atom_site_label_2
_geom_bond_distance
_geom_bond_site_symmetry_2
Br1 C3 1.891(6) .
Br2 C6 1.884(7) .
C1 C2 1.376(9) .
C1 C9 1.388(9) .
C1 H1 0.9300 .
C2 C3 1.393(9) .
C2 H2 0.9300 .
C3 C4 1.369(10) .
C4 C4A 1.392(9) .
C4 H4 0.9300 .
C4A C9 1.404(9) .
C4A C4B 1.439(9) .
C4B C5 1.382(9) .
C4B C8A 1.392(9) .
C5 C6 1.393(10) .
C5 H5 0.9300 .
C6 C7 1.390(10) .
C7 C8 1.356(10) .
C7 H7 0.9300 .
C8 C8A 1.405(9) .
C8 H8 0.9300 .
C8A N9 1.404(8) .
N9 C9 1.395(8) .
N9 C10 1.426(8) .
C10 C12 1.382(9) 7_455
C10 C11 1.390(9) .
C11 C12 1.377(9) .
C11 H11 0.9300 .
C12 C10 1.382(9) 7_455
C12 H12 0.9300 .

loop_
_geom_hbond_atom_site_label_D
_geom_hbond_atom_site_label_H
_geom_hbond_atom_site_label_A
_geom_hbond_distance_DH
_geom_hbond_distance_HA
_geom_hbond_distance_DA
_geom_hbond_angle_DHA
_geom_hbond_site_symmetry_A
C8 H8 Br1 0.93 2.95 3.714(7) 139.8 6_565
C12 H12 Br1 0.93 3.05 3.731(7) 131.3 4_455
